data_4003674
loop_
_publ_author_name
'Gui, Yue'
'Yao, Xin'
'Guzei, Ilia A.'
'Aristov, Michael M.'
'Yu, Junguang'
'Yu, Lian'

_publ_section_title
;
 A Mechanism for Reversible Solid-State Transitions Involving Nitro
 Torsion
;
_journal_issue 18
_journal_name_full 'Chemistry of Materials'
_journal_page_first 7754
_journal_page_last 7765
_journal_paper_doi 10.1021/acs.chemmater.0c02209
_journal_volume 32
_journal_year 2020
_chemical_formula_moiety 'C17 H18 N2 O6'
_chemical_formula_sum 'C17 H18 N2 O6'
_chemical_formula_weight 346.33
_space_group_crystal_system triclinic
_space_group_IT_number 2
_space_group_name_Hall '-P 1'
_space_group_name_H-M_alt 'P -1'
_atom_sites_solution_hydrogens geom
_atom_sites_solution_primary dual
_audit_creation_date 2019-01-22
_audit_creation_method
;
Olex2 1.2
(compiled 2018.05.29 svn.r3508 for OlexSys, GUI svn.r5506)
;
_cell_angle_alpha 61.90(3)
_cell_angle_beta 80.400(10)
_cell_angle_gamma 81.798(10)
_cell_formula_units_Z 4
_cell_length_a 9.696(2)
_cell_length_b 14.231(3)
_cell_length_c 14.463(3)
_cell_measurement_reflns_used 2377
_cell_measurement_temperature 338
_cell_measurement_theta_max 47.688
_cell_measurement_theta_min 3.487
_cell_volume 1731.0(8)
_computing_cell_refinement 'SAINT+ Ver. 2018.1-0. (Bruker-AXS, 2018)'
_computing_data_collection 'APEX3 Ver. 2018.1-0. (Bruker-AXS, 2018)'
_computing_data_reduction 'SAINT+ Ver. 2018.1-0. (Bruker-AXS, 2018)'
_computing_molecular_graphics 'OLEX2 (Dolomanov et al., 2009)'
_computing_publication_material 'OLEX2 (Dolomanov et al., 2009)'
_computing_structure_refinement 'XL (Sheldrick, 2015b)'
_computing_structure_solution 'XT (Sheldrick, 2015a)'
_diffrn_ambient_temperature 338.01
_diffrn_detector 'charge-coupled device (CCD) area detector'
_diffrn_detector_area_resol_mean 7.9
_diffrn_detector_type 'Bruker APEX II'
_diffrn_measured_fraction_theta_full 0.987
_diffrn_measured_fraction_theta_max 0.987
_diffrn_measurement_device 'three-circle diffractometer'
_diffrn_measurement_device_type 'Bruker SMART APEX II'
_diffrn_measurement_method '0.60\% \w and 0.6\% \f scans'
_diffrn_radiation_collimation '0.5 mm double-pinhole'
_diffrn_radiation_detector 'Bruker APEX II'
_diffrn_radiation_monochromator 'equatorially mounted graphite'
_diffrn_radiation_probe x-ray
_diffrn_radiation_type CuK\a
_diffrn_radiation_wavelength 1.54178
_diffrn_reflns_av_R_equivalents 0.0565
_diffrn_reflns_av_unetI/netI 0.0373
_diffrn_reflns_Laue_measured_fraction_full 0.987
_diffrn_reflns_Laue_measured_fraction_max 0.987
_diffrn_reflns_limit_h_max 9
_diffrn_reflns_limit_h_min -9
_diffrn_reflns_limit_k_max 14
_diffrn_reflns_limit_k_min -14
_diffrn_reflns_limit_l_max 14
_diffrn_reflns_limit_l_min -14
_diffrn_reflns_number 17335
_diffrn_reflns_point_group_measured_fraction_full 0.987
_diffrn_reflns_point_group_measured_fraction_max 0.987
_diffrn_reflns_theta_full 50.446
_diffrn_reflns_theta_max 50.446
_diffrn_reflns_theta_min 3.487
_diffrn_source 'sealed X-ray tube'
_diffrn_source_type 'Siemens, K FFCU 2K 90'
_exptl_absorpt_coefficient_mu 0.857
_exptl_absorpt_correction_T_max 0.7500
_exptl_absorpt_correction_T_min 0.5333
_exptl_absorpt_correction_type multi-scan
_exptl_absorpt_process_details 'SADABS-2016/2 (Krause et al., 2015) was used for absorption correction.'
_exptl_crystal_colour yellow
_exptl_crystal_colour_primary yellow
_exptl_crystal_density_diffrn 1.329
_exptl_crystal_density_method 'not measured'
_exptl_crystal_description plank
_exptl_crystal_F_000 728
_exptl_crystal_size_max 0.4
_exptl_crystal_size_mid 0.3
_exptl_crystal_size_min 0.2
_refine_diff_density_max 0.464
_refine_diff_density_min -0.476
_refine_diff_density_rms 0.044
_refine_ls_extinction_coef 0.0021(5)
_refine_ls_extinction_expression Fc^*^=kFc[1+0.001xFc^2^\l^3^/sin(2\q)]^-1/4^
_refine_ls_extinction_method 'SHELXL-2018/3 (Sheldrick 2018)'
_refine_ls_goodness_of_fit_ref 1.028
_refine_ls_hydrogen_treatment constr
_refine_ls_matrix_type full
_refine_ls_number_parameters 464
_refine_ls_number_reflns 3578
_refine_ls_number_restraints 18
_refine_ls_restrained_S_all 1.048
_refine_ls_R_factor_all 0.0993
_refine_ls_R_factor_gt 0.0669
_refine_ls_shift/su_max 0.001
_refine_ls_shift/su_mean 0.000
_refine_ls_structure_factor_coef Fsqd
_refine_ls_weighting_details 'w=1/[\s^2^(Fo^2^)+(0.0927P)^2^+1.7547P] where P=(Fo^2^+2Fc^2^)/3'
_refine_ls_weighting_scheme calc
_refine_ls_wR_factor_gt 0.1744
_refine_ls_wR_factor_ref 0.1976
_reflns_Friedel_coverage 0.000
_reflns_number_gt 2407
_reflns_number_total 3578
_reflns_threshold_expression 'I > 2\s(I)'
_cod_data_source_file betaprime338K.cif
_cod_data_source_block yu98
_cod_depositor_comments 'Adding full bibliography for 4003674--4003684.cif.'
_cod_original_cell_volume 1731.0(7)
_cod_database_code 4003674
_shelx_shelxl_version_number 2018/3
_shelx_space_group_comment
;
The symmetry employed for this shelxl refinement is uniquely defined
by the following loop, which should always be used as a source of
symmetry information in preference to the above space-group names.
They are only intended as comments.
;
_shelx_estimated_absorpt_t_max 0.847
_shelx_estimated_absorpt_t_min 0.725
_olex2_refinement_description
;
1. Fixed Uiso
 At 1.2 times of:
  All C(H) groups, All N(H) groups
 At 1.5 times of:
  All C(H,H,H) groups
2. Restrained distances
 N4-O11 = N4-O12 = N4-O11A = N4-O12A = N4-O11B = N4-O12B = N4-O11C = N4-O12C
 1.214 with sigma of 0.004
 O11-O12 = O11A-O12A = O11B-O12B = O11C-O12C
 2.139 with sigma of 0.008
3. Uiso/Uaniso restraints and constraints
Uiso(O11) = Uiso(O12) = Uiso(O11A) = Uiso(O12A) = Uiso(O11B) = Uiso(O12B) =
Uiso(O11C) = Uiso(O12C)
4. Same fragment restrains
{O7A, O8A, C21A, C22A} sigma for 1-2: 0.02, 1-3: 0.04
as
{O7, O8, C21, C22}
5. Others
 1*[Sof(O11)+Sof(O12)]+1*[Sof(O11A)+Sof(O12A)]+1*[Sof(O11B)+Sof(O12B)]+1*
 [Sof(O11C)+Sof(O12C)]=1 with esd of 0
 Sof(O7A)=Sof(O8A)=Sof(C21A)=Sof(C22A)=Sof(H22D)=Sof(H22E)=Sof(H22F)=1-FVAR(1)
 Sof(O7)=Sof(O8)=Sof(C21)=Sof(C22)=Sof(H22A)=Sof(H22B)=Sof(H22C)=FVAR(1)
 Sof(O11)=Sof(O12)=FVAR(2)
 Sof(O11A)=Sof(O12A)=FVAR(3)
 Sof(O11B)=Sof(O12B)=FVAR(4)
 Sof(O11C)=Sof(O12C)=FVAR(5)
6.a Ternary CH refined with riding coordinates:
 C6(H6), C23(H23)
6.b Aromatic/amide H refined with riding coordinates:
 N1(H1), C13(H13), C14(H14), C15(H15), C16(H16), N3(H3), C30(H30), C31(H31),
 C32(H32), C33(H33)
6.c Idealised Me refined as rotating group:
 C2(H2A,H2B,H2C), C5(H5A,H5B,H5C), C9(H9A,H9B,H9C), C11(H11A,H11B,H11C),
 C22(H22A,H22B,H22C), C22A(H22D,H22E,H22F), C19(H19A,H19B,H19C), C26(H26A,H26B,
 H26C), C28(H28A,H28B,H28C)
;
_olex2_submission_special_instructions 'No special instructions were received'

loop_
_space_group_symop_operation_xyz
'x, y, z'
'-x, -y, -z'

loop_
_atom_site_label
_atom_site_type_symbol
_atom_site_fract_x
_atom_site_fract_y
_atom_site_fract_z
_atom_site_U_iso_or_equiv
_atom_site_adp_type
_atom_site_occupancy
_atom_site_site_symmetry_order
_atom_site_calc_flag
_atom_site_refinement_flags_posn
_atom_site_refinement_flags_adp
_atom_site_refinement_flags_occupancy
_atom_site_disorder_assembly
_atom_site_disorder_group
O1 O 0.7468(5) 0.2143(3) 0.3173(3) 0.0967(13) Uani 1 1 d . . . . .
O2 O 0.6689(4) 0.0605(3) 0.3580(3) 0.0935(13) Uani 1 1 d . . . . .
O3 O 1.0639(5) 0.1329(4) 0.6932(4) 0.1241(17) Uani 1 1 d . . . . .
O4 O 1.0034(4) 0.2594(3) 0.5396(4) 0.0940(12) Uani 1 1 d . . . . .
O5 O 0.7952(6) 0.4648(4) 0.4760(5) 0.158(2) Uani 1 1 d . . . . .
O6 O 0.7887(5) 0.3966(4) 0.3726(4) 0.1163(16) Uani 1 1 d . . . . .
N1 N 0.8011(5) -0.0607(3) 0.6567(3) 0.0712(12) Uani 1 1 d . . . . .
H1 H 0.778692 -0.121977 0.706838 0.085 Uiso 1 1 calc R . . . .
N2 N 0.7579(6) 0.3987(4) 0.4561(5) 0.0937(16) Uani 1 1 d . . . . .
C1 C 0.7511(5) -0.0255(4) 0.5613(4) 0.0595(13) Uani 1 1 d . . . . .
C2 C 0.6953(6) -0.1129(4) 0.5503(4) 0.0816(16) Uani 1 1 d . . . . .
H2A H 0.696159 -0.177298 0.615899 0.122 Uiso 1 1 calc GR . . . .
H2B H 0.753128 -0.125030 0.495747 0.122 Uiso 1 1 calc GR . . . .
H2C H 0.600901 -0.091905 0.532397 0.122 Uiso 1 1 calc GR . . . .
C3 C 0.7586(5) 0.0781(4) 0.4905(3) 0.0522(12) Uani 1 1 d . . . . .
C4 C 0.7264(5) 0.1236(4) 0.3829(4) 0.0620(13) Uani 1 1 d . . . . .
C5 C 0.6355(8) 0.1021(5) 0.2517(4) 0.107(2) Uani 1 1 d . . . . .
H5A H 0.713281 0.138118 0.202874 0.161 Uiso 1 1 calc GR . . . .
H5B H 0.554152 0.151617 0.241412 0.161 Uiso 1 1 calc GR . . . .
H5C H 0.616683 0.044449 0.239873 0.161 Uiso 1 1 calc GR . . . .
C6 C 0.8035(5) 0.1577(4) 0.5204(3) 0.0552(12) Uani 1 1 d . . . . .
H6 H 0.855977 0.211551 0.458543 0.066 Uiso 1 1 calc R . . . .
C7 C 0.8980(5) 0.1005(4) 0.6084(4) 0.0589(13) Uani 1 1 d . . . . .
C8 C 0.9950(6) 0.1615(5) 0.6215(5) 0.0760(15) Uani 1 1 d . . . . .
C9 C 1.0969(8) 0.3295(6) 0.5429(6) 0.133(3) Uani 1 1 d . . . . .
H9A H 1.105658 0.392186 0.475925 0.199 Uiso 1 1 calc GR . . . .
H9B H 1.187593 0.292404 0.557798 0.199 Uiso 1 1 calc GR . . . .
H9C H 1.058900 0.349826 0.597088 0.199 Uiso 1 1 calc GR . . . .
C10 C 0.8851(5) -0.0034(5) 0.6766(4) 0.0661(14) Uani 1 1 d . . . . .
C11 C 0.9558(7) -0.0703(5) 0.7753(4) 0.102(2) Uani 1 1 d . . . . .
H11A H 0.900273 -0.128787 0.823073 0.152 Uiso 1 1 calc GR . . . .
H11B H 0.965091 -0.027141 0.808370 0.152 Uiso 1 1 calc GR . . . .
H11C H 1.047022 -0.097617 0.757287 0.152 Uiso 1 1 calc GR . . . .
C12 C 0.6772(5) 0.2142(4) 0.5585(4) 0.0585(13) Uani 1 1 d . . . . .
C13 C 0.5710(6) 0.1528(4) 0.6301(4) 0.0798(16) Uani 1 1 d . . . . .
H13 H 0.574499 0.080916 0.646865 0.096 Uiso 1 1 calc R . . . .
C14 C 0.4611(7) 0.1942(6) 0.6772(5) 0.106(2) Uani 1 1 d . . . . .
H14 H 0.390610 0.151106 0.722585 0.127 Uiso 1 1 calc R . . . .
C15 C 0.4558(8) 0.2976(7) 0.6572(6) 0.112(2) Uani 1 1 d . . . . .
H15 H 0.383153 0.325112 0.690353 0.134 Uiso 1 1 calc R . . . .
C16 C 0.5565(8) 0.3609(5) 0.5887(6) 0.0951(19) Uani 1 1 d . . . . .
H16 H 0.554442 0.431551 0.575797 0.114 Uiso 1 1 calc R . . . .
C17 C 0.6629(6) 0.3196(4) 0.5379(4) 0.0693(14) Uani 1 1 d . . . . .
O7 O 0.2801(12) 0.5749(10) 0.2415(10) 0.137(4) Uiso 0.627(15) 1 d D . P A 1
O8 O 0.3782(7) 0.7231(6) 0.1441(7) 0.097(3) Uiso 0.627(15) 1 d D . P A 1
C21 C 0.3724(11) 0.6239(9) 0.1781(12) 0.080(4) Uiso 0.627(15) 1 d D . P A 1
C22 C 0.2558(12) 0.7810(10) 0.1752(11) 0.116(4) Uiso 0.627(15) 1 d D . P A 1
H22A H 0.173132 0.771350 0.153082 0.173 Uiso 0.627(15) 1 calc GR . P A 1
H22B H 0.270672 0.855736 0.142193 0.173 Uiso 0.627(15) 1 calc GR . P A 1
H22C H 0.244008 0.753666 0.250434 0.173 Uiso 0.627(15) 1 calc GR . P A 1
O7A O 0.2666(17) 0.6049(15) 0.2017(17) 0.125(7) Uiso 0.373(15) 1 d D . P A 2
O8A O 0.3745(13) 0.7429(11) 0.0699(14) 0.114(6) Uiso 0.373(15) 1 d D . P A 2
C21A C 0.371(2) 0.6452(16) 0.139(2) 0.108(10) Uiso 0.373(15) 1 d D . P A 2
C22A C 0.249(2) 0.8076(19) 0.092(3) 0.164(11) Uiso 0.373(15) 1 d D . P A 2
H22D H 0.279236 0.859310 0.108095 0.245 Uiso 0.373(15) 1 calc GR . P A 2
H22E H 0.188779 0.761020 0.151800 0.245 Uiso 0.373(15) 1 calc GR . P A 2
H22F H 0.198064 0.843628 0.031824 0.245 Uiso 0.373(15) 1 calc GR . P A 2
O9 O 0.7252(5) 0.7229(3) -0.1679(3) 0.1082(14) Uani 1 1 d . . . . .
O10 O 0.8591(5) 0.5749(3) -0.1424(3) 0.1086(14) Uani 1 1 d . . . . .
O11 O 0.6378(9) 0.9624(7) -0.1350(6) 0.0974(16) Uiso 0.460(3) 1 d D . P B 1
O12 O 0.4699(8) 0.8637(10) -0.0578(8) 0.0974(16) Uiso 0.460(3) 1 d D . P B 1
O11A O 0.5197(12) 0.9513(9) -0.0225(9) 0.0974(16) Uiso 0.337(3) 1 d D . P B 2
O12A O 0.5816(16) 0.8889(11) -0.1360(7) 0.0974(16) Uiso 0.337(3) 1 d D . P B 2
O11B O 0.4585(14) 0.877(4) -0.039(3) 0.0974(16) Uiso 0.112(3) 1 d D . P B 3
O12B O 0.651(3) 0.903(4) -0.1384(16) 0.0974(16) Uiso 0.112(3) 1 d D . P B 3
O11C O 0.570(5) 0.9825(13) -0.071(4) 0.0974(16) Uiso 0.091(3) 1 d D . P B 4
O12C O 0.523(5) 0.856(3) -0.098(4) 0.0974(16) Uiso 0.091(3) 1 d D . P B 4
N3 N 0.6506(5) 0.4230(4) 0.1595(3) 0.0808(13) Uani 1 1 d . . . . .
H3 H 0.679250 0.359593 0.203080 0.097 Uiso 1 1 calc R . . . .
N4 N 0.5837(5) 0.8896(4) -0.0548(4) 0.0957(16) Uiso 1 1 d D . . . .
C18 C 0.5353(7) 0.4721(5) 0.1938(4) 0.0785(16) Uani 1 1 d . . . . .
C19 C 0.4606(7) 0.3961(5) 0.2978(5) 0.109(2) Uani 1 1 d . . . . .
H19A H 0.411825 0.348495 0.287139 0.164 Uiso 1 1 calc GR . . . .
H19B H 0.394625 0.436079 0.325727 0.164 Uiso 1 1 calc GR . . . .
H19C H 0.527963 0.355538 0.346714 0.164 Uiso 1 1 calc GR . . . .
C20 C 0.5015(6) 0.5759(5) 0.1364(4) 0.0745(15) Uani 1 1 d . . . . .
C23 C 0.5984(6) 0.6425(4) 0.0397(4) 0.0723(15) Uani 1 1 d . . . . .
H23 H 0.540558 0.692833 -0.015471 0.087 Uiso 1 1 calc R . . . .
C24 C 0.6952(5) 0.5737(4) -0.0029(4) 0.0636(14) Uani 1 1 d . . . . .
C25 C 0.7588(7) 0.6307(5) -0.1103(4) 0.0743(16) Uani 1 1 d . . . . .
C26 C 0.9280(8) 0.6246(6) -0.2483(5) 0.126(3) Uani 1 1 d . . . . .
H26A H 0.859134 0.652936 -0.297290 0.189 Uiso 1 1 calc GR . . . .
H26B H 0.991160 0.572718 -0.261432 0.189 Uiso 1 1 calc GR . . . .
H26C H 0.979626 0.681541 -0.256954 0.189 Uiso 1 1 calc GR . . . .
C27 C 0.7225(6) 0.4686(4) 0.0602(4) 0.0690(14) Uani 1 1 d . . . . .
C28 C 0.8233(7) 0.3893(4) 0.0377(5) 0.0969(19) Uani 1 1 d . . . . .
H28A H 0.823446 0.321404 0.099716 0.145 Uiso 1 1 calc GR . . . .
H28B H 0.915859 0.414070 0.017742 0.145 Uiso 1 1 calc GR . . . .
H28C H 0.794918 0.381716 -0.018846 0.145 Uiso 1 1 calc GR . . . .
C29 C 0.6888(5) 0.7074(4) 0.0639(4) 0.0663(14) Uani 1 1 d . . . . .
C30 C 0.7882(6) 0.6508(5) 0.1337(4) 0.0841(17) Uani 1 1 d . . . . .
H30 H 0.798060 0.576758 0.161761 0.101 Uiso 1 1 calc R . . . .
C31 C 0.8723(7) 0.6997(6) 0.1630(5) 0.0943(19) Uani 1 1 d . . . . .
H31 H 0.938386 0.659245 0.209242 0.113 Uiso 1 1 calc R . . . .
C32 C 0.8584(7) 0.8086(6) 0.1236(5) 0.0928(19) Uani 1 1 d . . . . .
H32 H 0.914305 0.841904 0.144014 0.111 Uiso 1 1 calc R . . . .
C33 C 0.7639(7) 0.8676(5) 0.0554(5) 0.0895(18) Uani 1 1 d . . . . .
H33 H 0.754045 0.941430 0.029155 0.107 Uiso 1 1 calc R . . . .
C34 C 0.6815(6) 0.8173(4) 0.0247(4) 0.0687(14) Uani 1 1 d . . . . .

loop_
_atom_site_aniso_label
_atom_site_aniso_U_11
_atom_site_aniso_U_22
_atom_site_aniso_U_33
_atom_site_aniso_U_23
_atom_site_aniso_U_13
_atom_site_aniso_U_12
O1 0.162(4) 0.061(3) 0.059(2) -0.009(2) -0.032(2) -0.027(2)
O2 0.137(3) 0.086(3) 0.056(2) -0.017(2) -0.023(2) -0.048(2)
O3 0.140(4) 0.141(4) 0.111(3) -0.056(3) -0.060(3) -0.024(3)
O4 0.100(3) 0.087(3) 0.112(3) -0.048(3) -0.029(2) -0.028(2)
O5 0.168(5) 0.100(4) 0.233(6) -0.094(4) -0.008(4) -0.043(3)
O6 0.140(4) 0.081(3) 0.094(3) -0.011(3) 0.006(3) -0.032(3)
N1 0.089(3) 0.057(3) 0.052(3) -0.010(2) -0.009(2) -0.011(2)
N2 0.106(4) 0.056(3) 0.115(5) -0.033(4) -0.018(4) -0.012(3)
C1 0.074(3) 0.053(3) 0.047(3) -0.018(3) -0.005(2) -0.011(2)
C2 0.114(5) 0.053(3) 0.073(4) -0.020(3) -0.012(3) -0.023(3)
C3 0.063(3) 0.046(3) 0.042(3) -0.014(3) -0.006(2) -0.010(2)
C4 0.073(3) 0.058(4) 0.053(3) -0.022(3) -0.006(3) -0.012(3)
C5 0.142(6) 0.120(5) 0.063(4) -0.030(4) -0.033(4) -0.042(4)
C6 0.063(3) 0.055(3) 0.043(3) -0.017(2) -0.003(2) -0.016(2)
C7 0.061(3) 0.067(4) 0.051(3) -0.029(3) -0.007(2) -0.008(3)
C8 0.077(4) 0.086(5) 0.077(4) -0.046(4) -0.013(3) -0.005(3)
C9 0.141(6) 0.130(6) 0.164(7) -0.077(6) -0.037(5) -0.061(5)
C10 0.067(3) 0.075(4) 0.051(3) -0.025(3) -0.010(3) -0.003(3)
C11 0.113(5) 0.104(5) 0.074(4) -0.028(4) -0.034(4) 0.011(4)
C12 0.066(3) 0.055(3) 0.052(3) -0.021(3) -0.003(3) -0.010(3)
C13 0.084(4) 0.065(4) 0.077(4) -0.029(3) 0.012(3) -0.006(3)
C14 0.095(5) 0.099(5) 0.104(5) -0.042(4) 0.026(4) -0.008(4)
C15 0.105(6) 0.122(7) 0.107(5) -0.065(5) 0.012(5) 0.012(5)
C16 0.113(5) 0.075(4) 0.105(5) -0.051(4) -0.020(4) 0.017(4)
C17 0.077(4) 0.058(4) 0.068(3) -0.025(3) -0.009(3) -0.007(3)
O9 0.149(4) 0.065(3) 0.071(3) 0.004(2) -0.020(3) -0.011(3)
O10 0.131(4) 0.091(3) 0.063(3) -0.013(2) 0.009(2) 0.006(3)
N3 0.105(4) 0.065(3) 0.054(3) -0.012(2) -0.015(3) -0.004(3)
C18 0.085(4) 0.089(5) 0.067(4) -0.034(4) -0.014(3) -0.021(4)
C19 0.108(5) 0.123(6) 0.088(4) -0.038(4) 0.006(4) -0.042(4)
C20 0.077(4) 0.081(4) 0.076(4) -0.040(4) -0.020(3) -0.007(3)
C23 0.095(4) 0.063(3) 0.066(3) -0.028(3) -0.041(3) 0.005(3)
C24 0.090(4) 0.049(3) 0.047(3) -0.014(3) -0.022(3) -0.008(3)
C25 0.100(5) 0.056(4) 0.058(4) -0.012(4) -0.024(3) -0.014(3)
C26 0.126(6) 0.141(6) 0.069(4) -0.022(4) 0.012(4) -0.010(5)
C27 0.096(4) 0.058(4) 0.046(3) -0.016(3) -0.014(3) -0.008(3)
C28 0.131(5) 0.065(4) 0.078(4) -0.023(3) -0.011(4) 0.007(4)
C29 0.087(4) 0.062(4) 0.051(3) -0.023(3) -0.021(3) -0.002(3)
C30 0.109(5) 0.072(4) 0.073(4) -0.027(3) -0.038(4) -0.007(3)
C31 0.102(5) 0.109(6) 0.079(4) -0.041(4) -0.031(3) -0.011(4)
C32 0.094(5) 0.115(6) 0.092(4) -0.059(4) -0.011(4) -0.028(4)
C33 0.094(5) 0.077(4) 0.097(5) -0.039(4) -0.002(4) -0.021(4)
C34 0.079(4) 0.068(4) 0.058(3) -0.027(3) -0.011(3) -0.005(3)

loop_
_atom_type_symbol
_atom_type_description
_atom_type_scat_dispersion_real
_atom_type_scat_dispersion_imag
_atom_type_scat_source
C C 0.0181 0.0091 'International Tables Vol C Tables 4.2.6.8 and 6.1.1.4'
H H 0.0000 0.0000 'International Tables Vol C Tables 4.2.6.8 and 6.1.1.4'
N N 0.0311 0.0180 'International Tables Vol C Tables 4.2.6.8 and 6.1.1.4'
O O 0.0492 0.0322 'International Tables Vol C Tables 4.2.6.8 and 6.1.1.4'

loop_
_geom_angle_atom_site_label_1
_geom_angle_atom_site_label_2
_geom_angle_atom_site_label_3
_geom_angle
_geom_angle_site_symmetry_1
_geom_angle_site_symmetry_3
_geom_angle_publ_flag
C4 O2 C5 118.4(4) . . ?
C8 O4 C9 117.2(5) . . ?
C1 N1 H1 118.1 . . ?
C1 N1 C10 123.8(4) . . ?
C10 N1 H1 118.1 . . ?
O5 N2 C17 117.6(6) . . ?
O6 N2 O5 124.1(6) . . ?
O6 N2 C17 118.2(5) . . ?
N1 C1 C2 113.1(4) . . ?
C3 C1 N1 118.5(4) . . ?
C3 C1 C2 128.4(4) . . ?
C1 C2 H2A 109.5 . . ?
C1 C2 H2B 109.5 . . ?
C1 C2 H2C 109.5 . . ?
H2A C2 H2B 109.5 . . ?
H2A C2 H2C 109.5 . . ?
H2B C2 H2C 109.5 . . ?
C1 C3 C4 124.6(4) . . ?
C1 C3 C6 120.7(4) . . ?
C4 C3 C6 114.6(4) . . ?
O1 C4 O2 119.7(4) . . ?
O1 C4 C3 123.9(5) . . ?
O2 C4 C3 116.4(5) . . ?
O2 C5 H5A 109.5 . . ?
O2 C5 H5B 109.5 . . ?
O2 C5 H5C 109.5 . . ?
H5A C5 H5B 109.5 . . ?
H5A C5 H5C 109.5 . . ?
H5B C5 H5C 109.5 . . ?
C3 C6 H6 108.8 . . ?
C3 C6 C12 112.0(4) . . ?
C7 C6 C3 110.1(4) . . ?
C7 C6 H6 108.8 . . ?
C7 C6 C12 108.2(3) . . ?
C12 C6 H6 108.8 . . ?
C8 C7 C6 119.0(5) . . ?
C10 C7 C6 119.9(4) . . ?
C10 C7 C8 120.9(5) . . ?
O3 C8 O4 120.8(5) . . ?
O3 C8 C7 127.7(6) . . ?
O4 C8 C7 111.5(5) . . ?
O4 C9 H9A 109.5 . . ?
O4 C9 H9B 109.5 . . ?
O4 C9 H9C 109.5 . . ?
H9A C9 H9B 109.5 . . ?
H9A C9 H9C 109.5 . . ?
H9B C9 H9C 109.5 . . ?
N1 C10 C11 112.9(5) . . ?
C7 C10 N1 119.2(4) . . ?
C7 C10 C11 127.9(5) . . ?
C10 C11 H11A 109.5 . . ?
C10 C11 H11B 109.5 . . ?
C10 C11 H11C 109.5 . . ?
H11A C11 H11B 109.5 . . ?
H11A C11 H11C 109.5 . . ?
H11B C11 H11C 109.5 . . ?
C13 C12 C6 118.5(4) . . ?
C17 C12 C6 126.5(5) . . ?
C17 C12 C13 114.6(5) . . ?
C12 C13 H13 118.7 . . ?
C14 C13 C12 122.7(6) . . ?
C14 C13 H13 118.7 . . ?
C13 C14 H14 120.0 . . ?
C15 C14 C13 120.0(6) . . ?
C15 C14 H14 120.0 . . ?
C14 C15 H15 120.1 . . ?
C16 C15 C14 119.8(6) . . ?
C16 C15 H15 120.1 . . ?
C15 C16 H16 120.2 . . ?
C15 C16 C17 119.6(6) . . ?
C17 C16 H16 120.2 . . ?
C12 C17 N2 122.0(5) . . ?
C12 C17 C16 123.1(5) . . ?
C16 C17 N2 114.9(5) . . ?
C21 O8 C22 117.2(9) . . ?
O7 C21 O8 122.8(11) . . ?
O7 C21 C20 125.5(11) . . ?
O8 C21 C20 111.5(9) . . ?
O8 C22 H22A 109.5 . . ?
O8 C22 H22B 109.5 . . ?
O8 C22 H22C 109.5 . . ?
H22A C22 H22B 109.5 . . ?
H22A C22 H22C 109.5 . . ?
H22B C22 H22C 109.5 . . ?
C21A O8A C22A 109.9(16) . . ?
O7A C21A O8A 125(2) . . ?
O7A C21A C20 119.8(18) . . ?
O8A C21A C20 115.0(16) . . ?
O8A C22A H22D 109.5 . . ?
O8A C22A H22E 109.5 . . ?
O8A C22A H22F 109.5 . . ?
H22D C22A H22E 109.5 . . ?
H22D C22A H22F 109.5 . . ?
H22E C22A H22F 109.5 . . ?
C25 O10 C26 119.4(5) . . ?
N4 O11A O11A 162.5(14) . 2_675 ?
C18 N3 H3 117.9 . . ?
C27 N3 H3 117.9 . . ?
C27 N3 C18 124.3(5) . . ?
O11 N4 C34 115.6(6) . . ?
O12 N4 O11 118.2(6) . . ?
O12 N4 C34 123.0(7) . . ?
O11A N4 C34 107.0(7) . . ?
O12A N4 O11A 129.0(8) . . ?
O12A N4 C34 123.7(8) . . ?
O11B N4 C34 121(2) . . ?
O12B N4 O11B 121.0(9) . . ?
O12B N4 C34 103.1(18) . . ?
O11C N4 C34 115.5(18) . . ?
O12C N4 O11C 123.5(10) . . ?
O12C N4 C34 121.1(18) . . ?
N3 C18 C19 112.6(6) . . ?
C20 C18 N3 119.9(5) . . ?
C20 C18 C19 127.4(6) . . ?
C18 C19 H19A 109.5 . . ?
C18 C19 H19B 109.5 . . ?
C18 C19 H19C 109.5 . . ?
H19A C19 H19B 109.5 . . ?
H19A C19 H19C 109.5 . . ?
H19B C19 H19C 109.5 . . ?
C21 C20 C23 122.8(7) . . ?
C21A C20 C23 107.5(10) . . ?
C18 C20 C21 117.0(7) . . ?
C18 C20 C21A 132.1(10) . . ?
C18 C20 C23 120.0(5) . . ?
C20 C23 H23 108.2 . . ?
C20 C23 C24 111.8(4) . . ?
C20 C23 C29 111.3(4) . . ?
C24 C23 H23 108.2 . . ?
C24 C23 C29 108.9(4) . . ?
C29 C23 H23 108.2 . . ?
C25 C24 C23 115.2(5) . . ?
C27 C24 C23 120.3(5) . . ?
C27 C24 C25 124.4(5) . . ?
O9 C25 O10 121.5(5) . . ?
O9 C25 C24 123.2(6) . . ?
O10 C25 C24 115.4(5) . . ?
O10 C26 H26A 109.5 . . ?
O10 C26 H26B 109.5 . . ?
O10 C26 H26C 109.5 . . ?
H26A C26 H26B 109.5 . . ?
H26A C26 H26C 109.5 . . ?
H26B C26 H26C 109.5 . . ?
N3 C27 C28 112.4(5) . . ?
C24 C27 N3 118.7(5) . . ?
C24 C27 C28 128.9(5) . . ?
C27 C28 H28A 109.5 . . ?
C27 C28 H28B 109.5 . . ?
C27 C28 H28C 109.5 . . ?
H28A C28 H28B 109.5 . . ?
H28A C28 H28C 109.5 . . ?
H28B C28 H28C 109.5 . . ?
C30 C29 C23 117.5(5) . . ?
C34 C29 C23 127.3(4) . . ?
C34 C29 C30 115.2(5) . . ?
C29 C30 H30 118.7 . . ?
C31 C30 C29 122.7(6) . . ?
C31 C30 H30 118.7 . . ?
C30 C31 H31 120.2 . . ?
C32 C31 C30 119.6(6) . . ?
C32 C31 H31 120.2 . . ?
C31 C32 H32 119.8 . . ?
C33 C32 C31 120.3(6) . . ?
C33 C32 H32 119.8 . . ?
C32 C33 H33 120.2 . . ?
C32 C33 C34 119.5(6) . . ?
C34 C33 H33 120.2 . . ?
C29 C34 N4 121.5(5) . . ?
C29 C34 C33 122.6(5) . . ?
C33 C34 N4 115.9(5) . . ?

loop_
_geom_bond_atom_site_label_1
_geom_bond_atom_site_label_2
_geom_bond_distance
_geom_bond_site_symmetry_2
_geom_bond_publ_flag
O1 C4 1.209(5) . ?
O2 C4 1.327(6) . ?
O2 C5 1.440(6) . ?
O3 C8 1.202(6) . ?
O4 C8 1.340(7) . ?
O4 C9 1.461(6) . ?
O5 N2 1.218(6) . ?
O6 N2 1.209(6) . ?
N1 H1 0.8600 . ?
N1 C1 1.377(6) . ?
N1 C10 1.377(6) . ?
N2 C17 1.481(7) . ?
C1 C2 1.506(6) . ?
C1 C3 1.346(6) . ?
C2 H2A 0.9600 . ?
C2 H2B 0.9600 . ?
C2 H2C 0.9600 . ?
C3 C4 1.447(6) . ?
C3 C6 1.524(6) . ?
C5 H5A 0.9600 . ?
C5 H5B 0.9600 . ?
C5 H5C 0.9600 . ?
C6 H6 0.9800 . ?
C6 C7 1.524(6) . ?
C6 C12 1.537(7) . ?
C7 C8 1.456(7) . ?
C7 C10 1.347(7) . ?
C9 H9A 0.9600 . ?
C9 H9B 0.9600 . ?
C9 H9C 0.9600 . ?
C10 C11 1.508(7) . ?
C11 H11A 0.9600 . ?
C11 H11B 0.9600 . ?
C11 H11C 0.9600 . ?
C12 C13 1.394(7) . ?
C12 C17 1.375(7) . ?
C13 H13 0.9300 . ?
C13 C14 1.379(8) . ?
C14 H14 0.9300 . ?
C14 C15 1.355(9) . ?
C15 H15 0.9300 . ?
C15 C16 1.354(9) . ?
C16 H16 0.9300 . ?
C16 C17 1.390(8) . ?
O7 C21 1.195(12) . ?
O8 C21 1.264(12) . ?
O8 C22 1.478(11) . ?
C21 C20 1.514(12) . ?
C22 H22A 0.9600 . ?
C22 H22B 0.9600 . ?
C22 H22C 0.9600 . ?
O7A C21A 1.239(17) . ?
O8A C21A 1.278(17) . ?
O8A C22A 1.506(17) . ?
C21A C20 1.50(2) . ?
C22A H22D 0.9600 . ?
C22A H22E 0.9600 . ?
C22A H22F 0.9600 . ?
O9 C25 1.208(6) . ?
O10 C25 1.330(7) . ?
O10 C26 1.437(7) . ?
O11 N4 1.230(4) . ?
O12 N4 1.225(4) . ?
O11A O11A 1.762(14) 2_675 ?
O11A N4 1.228(4) . ?
O12A N4 1.182(4) . ?
O11B N4 1.221(4) . ?
O12B N4 1.216(4) . ?
O11C N4 1.219(4) . ?
O12C N4 1.210(4) . ?
N3 H3 0.8600 . ?
N3 C18 1.380(7) . ?
N3 C27 1.373(6) . ?
N4 C34 1.501(7) . ?
C18 C19 1.512(8) . ?
C18 C20 1.332(8) . ?
C19 H19A 0.9600 . ?
C19 H19B 0.9600 . ?
C19 H19C 0.9600 . ?
C20 C23 1.518(8) . ?
C23 H23 0.9800 . ?
C23 C24 1.528(7) . ?
C23 C29 1.543(7) . ?
C24 C25 1.445(7) . ?
C24 C27 1.350(7) . ?
C26 H26A 0.9600 . ?
C26 H26B 0.9600 . ?
C26 H26C 0.9600 . ?
C27 C28 1.504(8) . ?
C28 H28A 0.9600 . ?
C28 H28B 0.9600 . ?
C28 H28C 0.9600 . ?
C29 C30 1.391(7) . ?
C29 C34 1.386(7) . ?
C30 H30 0.9300 . ?
C30 C31 1.373(8) . ?
C31 H31 0.9300 . ?
C31 C32 1.370(8) . ?
C32 H32 0.9300 . ?
C32 C33 1.348(8) . ?
C33 H33 0.9300 . ?
C33 C34 1.388(7) . ?

loop_
_geom_hbond_atom_site_label_D
_geom_hbond_atom_site_label_H
_geom_hbond_atom_site_label_A
_geom_hbond_distance_DH
_geom_hbond_distance_HA
_geom_hbond_distance_DA
_geom_hbond_angle_DHA
_geom_hbond_site_symmetry_A
_geom_hbond_publ_flag
N1 H1 O9 0.86 2.16 3.021(6) 179.1 1_546 yes
N3 H3 O1 0.86 2.05 2.904(6) 174.5 . yes

loop_
_geom_torsion_atom_site_label_1
_geom_torsion_atom_site_label_2
_geom_torsion_atom_site_label_3
_geom_torsion_atom_site_label_4
_geom_torsion
_geom_torsion_site_symmetry_1
_geom_torsion_site_symmetry_2
_geom_torsion_site_symmetry_3
_geom_torsion_site_symmetry_4
_geom_torsion_publ_flag
O5 N2 C17 C12 -140.3(6) . . . . ?
O5 N2 C17 C16 41.9(8) . . . . ?
O6 N2 C17 C12 42.8(8) . . . . ?
O6 N2 C17 C16 -135.1(6) . . . . ?
N1 C1 C3 C4 172.1(4) . . . . ?
N1 C1 C3 C6 -7.9(7) . . . . ?
C1 N1 C10 C7 13.7(7) . . . . ?
C1 N1 C10 C11 -164.8(5) . . . . ?
C1 C3 C4 O1 -172.4(5) . . . . ?
C1 C3 C4 O2 8.9(7) . . . . ?
C1 C3 C6 C7 27.0(6) . . . . ?
C1 C3 C6 C12 -93.4(5) . . . . ?
C2 C1 C3 C4 -7.0(8) . . . . ?
C2 C1 C3 C6 173.0(5) . . . . ?
C3 C6 C7 C8 156.3(4) . . . . ?
C3 C6 C7 C10 -27.7(6) . . . . ?
C3 C6 C12 C13 45.5(6) . . . . ?
C3 C6 C12 C17 -141.8(5) . . . . ?
C4 C3 C6 C7 -153.0(4) . . . . ?
C4 C3 C6 C12 86.6(5) . . . . ?
C5 O2 C4 O1 1.4(8) . . . . ?
C5 O2 C4 C3 -179.8(5) . . . . ?
C6 C3 C4 O1 7.6(7) . . . . ?
C6 C3 C4 O2 -171.1(4) . . . . ?
C6 C7 C8 O3 170.2(6) . . . . ?
C6 C7 C8 O4 -10.9(6) . . . . ?
C6 C7 C10 N1 9.5(7) . . . . ?
C6 C7 C10 C11 -172.3(5) . . . . ?
C6 C12 C13 C14 173.1(5) . . . . ?
C6 C12 C17 N2 13.2(8) . . . . ?
C6 C12 C17 C16 -169.2(5) . . . . ?
C7 C6 C12 C13 -76.0(5) . . . . ?
C7 C6 C12 C17 96.7(5) . . . . ?
C8 C7 C10 N1 -174.6(4) . . . . ?
C8 C7 C10 C11 3.7(8) . . . . ?
C9 O4 C8 O3 -1.3(8) . . . . ?
C9 O4 C8 C7 179.7(5) . . . . ?
C10 N1 C1 C2 164.7(5) . . . . ?
C10 N1 C1 C3 -14.5(7) . . . . ?
C10 C7 C8 O3 -5.7(9) . . . . ?
C10 C7 C8 O4 173.2(5) . . . . ?
C12 C6 C7 C8 -81.0(5) . . . . ?
C12 C6 C7 C10 95.0(5) . . . . ?
C12 C13 C14 C15 -2.3(10) . . . . ?
C13 C12 C17 N2 -173.8(5) . . . . ?
C13 C12 C17 C16 3.8(7) . . . . ?
C13 C14 C15 C16 1.8(11) . . . . ?
C14 C15 C16 C17 1.3(11) . . . . ?
C15 C16 C17 N2 173.4(6) . . . . ?
C15 C16 C17 C12 -4.4(9) . . . . ?
C17 C12 C13 C14 -0.5(8) . . . . ?
O7 C21 C20 C18 -19.6(16) . . . . ?
O7 C21 C20 C23 166.3(12) . . . . ?
O8 C21 C20 C18 155.0(8) . . . . ?
O8 C21 C20 C23 -19.1(13) . . . . ?
C21 C20 C23 C24 -164.3(6) . . . . ?
C21 C20 C23 C29 73.7(8) . . . . ?
C22 O8 C21 O7 -7.7(19) . . . . ?
C22 O8 C21 C20 177.5(8) . . . . ?
O7A C21A C20 C18 -3(4) . . . . ?
O7A C21A C20 C23 169(2) . . . . ?
O8A C21A C20 C18 -178.8(12) . . . . ?
O8A C21A C20 C23 -6(2) . . . . ?
C21A C20 C23 C24 -151.8(12) . . . . ?
C21A C20 C23 C29 86.2(12) . . . . ?
C22A O8A C21A O7A 15(4) . . . . ?
C22A O8A C21A C20 -170.4(18) . . . . ?
O11 N4 C34 C29 -127.3(8) . . . . ?
O11 N4 C34 C33 52.2(9) . . . . ?
O12 N4 C34 C29 32.0(10) . . . . ?
O12 N4 C34 C33 -148.5(8) . . . . ?
O11A O11A N4 O12A -117(4) 2_675 . . . ?
O11A O11A N4 C34 58(5) 2_675 . . . ?
O11A N4 C34 C29 130.9(8) . . . . ?
O11A N4 C34 C33 -49.6(9) . . . . ?
O12A N4 C34 C29 -54.5(12) . . . . ?
O12A N4 C34 C33 125.1(11) . . . . ?
O11B N4 C34 C29 54(2) . . . . ?
O11B N4 C34 C33 -127(2) . . . . ?
O12B N4 C34 C29 -86(2) . . . . ?
O12B N4 C34 C33 94(2) . . . . ?
O11C N4 C34 C29 169(3) . . . . ?
O11C N4 C34 C33 -11(3) . . . . ?
O12C N4 C34 C29 -11(3) . . . . ?
O12C N4 C34 C33 169(3) . . . . ?
N3 C18 C20 C21 179.0(6) . . . . ?
N3 C18 C20 C21A 165.1(16) . . . . ?
N3 C18 C20 C23 -6.7(7) . . . . ?
C18 N3 C27 C24 11.4(7) . . . . ?
C18 N3 C27 C28 -168.0(5) . . . . ?
C18 C20 C23 C24 21.8(6) . . . . ?
C18 C20 C23 C29 -100.3(6) . . . . ?
C19 C18 C20 C21 -1.2(9) . . . . ?
C19 C18 C20 C21A -15.2(18) . . . . ?
C19 C18 C20 C23 173.1(5) . . . . ?
C20 C23 C24 C25 161.8(4) . . . . ?
C20 C23 C24 C27 -21.9(6) . . . . ?
C20 C23 C29 C30 66.8(6) . . . . ?
C20 C23 C29 C34 -112.2(6) . . . . ?
C23 C24 C25 O9 -9.4(7) . . . . ?
C23 C24 C25 O10 170.0(4) . . . . ?
C23 C24 C27 N3 6.7(7) . . . . ?
C23 C24 C27 C28 -174.0(5) . . . . ?
C23 C29 C30 C31 -178.5(5) . . . . ?
C23 C29 C34 N4 -3.5(8) . . . . ?
C23 C29 C34 C33 177.0(5) . . . . ?
C24 C23 C29 C30 -57.0(6) . . . . ?
C24 C23 C29 C34 124.0(5) . . . . ?
C25 C24 C27 N3 -177.3(5) . . . . ?
C25 C24 C27 C28 2.0(9) . . . . ?
C26 O10 C25 O9 -0.9(8) . . . . ?
C26 O10 C25 C24 179.7(5) . . . . ?
C27 N3 C18 C19 168.7(5) . . . . ?
C27 N3 C18 C20 -11.5(8) . . . . ?
C27 C24 C25 O9 174.4(5) . . . . ?
C27 C24 C25 O10 -6.1(7) . . . . ?
C29 C23 C24 C25 -74.8(5) . . . . ?
C29 C23 C24 C27 101.6(5) . . . . ?
C29 C30 C31 C32 0.8(9) . . . . ?
C30 C29 C34 N4 177.5(5) . . . . ?
C30 C29 C34 C33 -2.0(8) . . . . ?
C30 C31 C32 C33 -0.9(9) . . . . ?
C31 C32 C33 C34 -0.5(9) . . . . ?
C32 C33 C34 N4 -177.5(5) . . . . ?
C32 C33 C34 C29 2.0(9) . . . . ?
C34 C29 C30 C31 0.6(8) . . . . ?
